data_1520095
loop_
_publ_author_name
'Chen, Lijuan'
'Zhang, Fang'
'Ma, Xing'
'Luo, Jie'
'Zhao, Junwei'

_publ_section_title
;
 Two types of novel tetra-iron substituted sandwich-type arsenotungastates
 with supporting lanthanide pendants.
;
_journal_issue 28
_journal_name_full 'Dalton transactions (Cambridge, England : 2003)'
_journal_page_first 12598
_journal_page_last 12612
_journal_paper_doi 10.1039/c5dt00696a
_journal_volume 44
_journal_year 2015
_chemical_formula_sum 'C8 H106 As2 Eu2 Fe4 N2 O116 W18'
_chemical_formula_weight 6073.41
_chemical_name_systematic
; 
 ? 
;
_space_group_IT_number 2
_symmetry_cell_setting triclinic
_symmetry_space_group_name_Hall '-P 1'
_symmetry_space_group_name_H-M 'P -1'
_atom_sites_solution_hydrogens geom
_atom_sites_solution_primary direct
_atom_sites_solution_secondary difmap
_audit_creation_method SHELXL-97
_audit_update_record
;
2015-05-18 deposited with the CCDC.
2015-05-27 downloaded from the CCDC.
;
_cell_angle_alpha 106.993(2)
_cell_angle_beta 99.753(2)
_cell_angle_gamma 97.011(2)
_cell_formula_units_Z 1
_cell_length_a 12.6292(14)
_cell_length_b 13.5134(15)
_cell_length_c 16.1999(18)
_cell_measurement_reflns_used 8691
_cell_measurement_temperature 296(2)
_cell_measurement_theta_max 25.00
_cell_measurement_theta_min 1.66
_cell_volume 2562.3(5)
_computing_cell_refinement 'Bruker XSCANS'
_computing_data_collection 'Bruker XSCANS'
_computing_data_reduction 'Bruker SHELXTL'
_computing_molecular_graphics 'Bruker SHELXTL'
_computing_publication_material 'Bruker SHELXTL'
_computing_structure_refinement 'SHELXL-97 (Sheldrick, 1997)'
_computing_structure_solution 'SHELXS-97 (Sheldrick, 1990)'
_diffrn_ambient_temperature 296(2)
_diffrn_detector_area_resol_mean none
_diffrn_measured_fraction_theta_full 0.964
_diffrn_measured_fraction_theta_max 0.964
_diffrn_measurement_device_type 'Bruker P4'
_diffrn_measurement_method '\w scans'
_diffrn_radiation_monochromator graphite
_diffrn_radiation_source 'fine-focus sealed tube'
_diffrn_radiation_type MoK\a
_diffrn_radiation_wavelength 0.71073
_diffrn_reflns_av_R_equivalents 0.0372
_diffrn_reflns_av_sigmaI/netI 0.0691
_diffrn_reflns_limit_h_max 15
_diffrn_reflns_limit_h_min -14
_diffrn_reflns_limit_k_max 15
_diffrn_reflns_limit_k_min -16
_diffrn_reflns_limit_l_max 15
_diffrn_reflns_limit_l_min -19
_diffrn_reflns_number 12504
_diffrn_reflns_theta_full 25.00
_diffrn_reflns_theta_max 25.00
_diffrn_reflns_theta_min 1.66
_diffrn_standards_decay_% none
_diffrn_standards_interval_count none
_diffrn_standards_interval_time none
_diffrn_standards_number none
_exptl_absorpt_coefficient_mu 22.635
_exptl_absorpt_correction_T_max 0.0874
_exptl_absorpt_correction_T_min 0.0350
_exptl_absorpt_correction_type multi-scan
_exptl_absorpt_process_details SADABS
_exptl_crystal_colour 'Light yellow'
_exptl_crystal_density_diffrn 3.936
_exptl_crystal_density_method 'not measured'
_exptl_crystal_description flaky
_exptl_crystal_F_000 2724
_exptl_crystal_size_max 0.45
_exptl_crystal_size_mid 0.26
_exptl_crystal_size_min 0.21
_refine_diff_density_max 4.385
_refine_diff_density_min -5.703
_refine_diff_density_rms 0.679
_refine_ls_extinction_coef 0.00042(7)
_refine_ls_extinction_expression Fc^*^=kFc[1+0.001xFc^2^\l^3^/sin(2\q)]^-1/4^
_refine_ls_extinction_method SHELXL
_refine_ls_goodness_of_fit_ref 1.048
_refine_ls_hydrogen_treatment noref
_refine_ls_matrix_type full
_refine_ls_number_parameters 651
_refine_ls_number_reflns 8691
_refine_ls_number_restraints 186
_refine_ls_restrained_S_all 1.042
_refine_ls_R_factor_all 0.0739
_refine_ls_R_factor_gt 0.0681
_refine_ls_shift/su_max 0.001
_refine_ls_shift/su_mean 0.000
_refine_ls_structure_factor_coef Fsqd
_refine_ls_weighting_details 'calc w=1/[\s^2^(Fo^2^)+(0.1286P)^2^+77.2216P] where P=(Fo^2^+2Fc^2^)/3'
_refine_ls_weighting_scheme calc
_refine_ls_wR_factor_gt 0.1836
_refine_ls_wR_factor_ref 0.1890
_reflns_number_gt 7817
_reflns_number_total 8691
_reflns_threshold_expression >2sigma(I)
_cod_data_source_file c5dt00696a3.cif
_cod_data_source_block 9-Eu
_cod_depositor_comments
;
The following automatic conversions were performed:

'_symmetry_cell_setting' value 'Triclinic' changed to 'triclinic'
according to
/usr/data/users/saulius/crontab/automatic-downloads/rss-feeds/RSC/lib/dictionaries/cif_core.dic
dictionary named 'cif_core.dic' version 2.4.2 from 2011-04-26.

Automatic conversion script
Id: cif_fix_values 3271 2015-04-21 07:52:19Z andrius 

 Adding full bibliography for 1520091--1520099.cif.
;
_cod_original_sg_symbol_H-M P-1
_cod_database_code 1520095

loop_
_symmetry_equiv_pos_as_xyz
'x, y, z'
'-x, -y, -z'

loop_
_atom_site_label
_atom_site_type_symbol
_atom_site_fract_x
_atom_site_fract_y
_atom_site_fract_z
_atom_site_U_iso_or_equiv
_atom_site_adp_type
_atom_site_occupancy
_atom_site_symmetry_multiplicity
_atom_site_calc_flag
_atom_site_refinement_flags
_atom_site_disorder_assembly
_atom_site_disorder_group
W1 W 0.21204(6) 0.31146(6) 0.59461(5) 0.0123(2) Uani 1 1 d . . .
W2 W 0.46713(6) 0.44223(6) 0.68019(5) 0.0116(2) Uani 1 1 d U . .
W3 W 0.24576(6) 0.57477(6) 0.75417(5) 0.0114(2) Uani 1 1 d . . .
W4 W 0.35701(5) 0.61348(5) 0.97102(5) 0.0086(2) Uani 1 1 d . . .
W5 W 0.09454(6) 0.48656(6) 0.87848(5) 0.0106(2) Uani 1 1 d . . .
W6 W 0.15070(6) 0.25673(6) 0.94473(5) 0.0127(2) Uani 1 1 d . . .
W7 W 0.24704(6) 0.08989(6) 0.79103(5) 0.0127(2) Uani 1 1 d . . .
W8 W 0.41356(6) 0.18405(6) 0.65376(5) 0.0139(2) Uani 1 1 d . . .
W9 W 0.04281(6) 0.21353(6) 0.73146(5) 0.0115(2) Uani 1 1 d . . .
Eu1 Eu 0.11714(10) 0.23719(10) 0.32926(8) 0.0324(3) Uani 1 1 d . . .
As1 As 0.33929(13) 0.35953(13) 0.83556(12) 0.0065(4) Uiso 1 1 d . . .
Fe1 Fe 0.38125(19) 0.4298(2) 1.09995(17) 0.0101(5) Uani 1 1 d . . .
O1W O 0.2403(11) 0.4503(12) 1.1550(10) 0.025(3) Uani 1 1 d U . .
O2W O 0.4100(14) 0.3177(12) 1.1624(10) 0.029(4) Uani 1 1 d . . .
O3W O 0.5527(15) 0.0491(12) 0.9324(12) 0.036(4) Uani 1 1 d . . .
O4W O 0.6873(12) 0.1192(12) 0.8259(12) 0.036(4) Uani 1 1 d . . .
O5W O 0.252(2) 0.143(2) 0.379(3) 0.123(15) Uani 1 1 d . . .
O6W O 0.2758(18) 0.3795(18) 0.4098(15) 0.062(6) Uani 1 1 d . . .
O7W O -0.051(4) 0.178(4) 0.218(3) 0.102(14) Uiso 0.70 1 d P . .
O7M O -0.061(5) 0.218(5) 0.334(4) 0.042(14) Uiso 0.30 1 d P . .
O8W O 0.073(5) 0.061(5) 0.211(4) 0.19(2) Uiso 1 1 d . . .
O9W O 0.239(2) 0.226(3) 0.2288(17) 0.096(10) Uani 1 1 d . . .
O10W O 0.084(4) 0.343(4) 0.236(4) 0.107(16) Uiso 0.70 1 d P . .
O10M O 0.036(6) 0.295(6) 0.201(5) 0.055(18) Uiso 0.30 1 d P . .
O11W O 0.049(5) 0.083(4) 0.365(4) 0.092(15) Uiso 0.60 1 d P . .
O11M O -0.005(4) 0.116(3) 0.372(3) 0.035(10) Uiso 0.40 1 d P . .
O12W O 0.048(5) 0.406(5) 0.379(4) 0.116(19) Uiso 0.60 1 d P . .
O12M O -0.009(4) 0.342(4) 0.388(4) 0.054(13) Uiso 0.40 1 d P . .
O13W O 0.113(3) -0.193(3) 0.943(3) 0.123(12) Uiso 1 1 d . . .
O14W O 0.206(5) 0.021(5) 1.080(4) 0.093(17) Uiso 0.50 1 d P . .
O15W O 0.068(6) 0.521(5) 0.506(5) 0.11(2) Uiso 0.50 1 d P . .
O16W O 0.301(3) -0.054(3) 0.353(3) 0.062(10) Uiso 0.60 1 d P . .
O16M O 0.325(6) -0.138(6) 0.417(5) 0.09(2) Uiso 0.40 1 d P . .
O17W O 0.376(2) 0.1327(16) 1.0429(13) 0.068(8) Uani 1 1 d . . .
O18W O 0.367(3) -0.122(2) 0.897(2) 0.052(7) Uiso 0.70 1 d P . .
O18M O 0.305(5) -0.125(4) 0.913(4) 0.035(13) Uiso 0.30 1 d P . .
O19W O -0.1652(13) 0.2890(15) 0.8703(13) 0.044(5) Uani 1 1 d . . .
O20W O 0.7382(18) 0.347(2) 0.7249(15) 0.068(7) Uani 1 1 d . . .
O21W O -0.0940(19) 0.3981(18) 0.6336(14) 0.060(6) Uani 1 1 d U . .
O22W O 0.118(2) 0.004(2) 0.5100(18) 0.074(7) Uiso 1 1 d . . .
O23W O 0.137(3) -0.202(2) 0.5090(16) 0.085(8) Uani 1 1 d . . .
O1 O 0.1331(11) 0.2905(11) 0.4908(10) 0.023(3) Uani 1 1 d U . .
O2 O 0.2872(11) 0.1962(11) 0.5681(9) 0.017(3) Uani 1 1 d U . .
O3 O 0.1826(10) 0.4402(10) 0.6657(10) 0.018(3) Uani 1 1 d . . .
O4 O 0.3415(10) 0.3314(10) 0.7193(9) 0.014(3) Uani 1 1 d U . .
O5 O 0.1130(10) 0.2363(10) 0.6414(8) 0.011(3) Uani 1 1 d U . .
O6 O 0.3393(11) 0.3957(10) 0.5833(9) 0.017(3) Uani 1 1 d U . .
O7 O 0.5557(12) 0.5139(12) 0.6405(11) 0.028(3) Uani 1 1 d U . .
O8 O 0.4965(10) 0.3017(10) 0.6338(9) 0.016(3) Uani 1 1 d U . .
O9 O 0.5437(10) 0.4609(10) 0.7893(9) 0.016(3) Uani 1 1 d U . .
O10 O 0.3844(10) 0.5464(10) 0.7271(9) 0.014(3) Uani 1 1 d U . .
O11 O 0.2222(11) 0.6650(11) 0.6984(9) 0.019(3) Uani 1 1 d U . .
O12 O 0.1104(10) 0.5599(9) 0.7922(8) 0.013(3) Uani 1 1 d U . .
O13 O 0.2718(10) 0.4708(9) 0.8490(9) 0.013(3) Uani 1 1 d . . .
O14 O 0.3150(10) 0.6683(9) 0.8684(9) 0.013(3) Uani 1 1 d . . .
O15 O 0.4828(11) 0.5908(10) 0.9378(8) 0.014(3) Uani 1 1 d . . .
O16 O 0.3552(10) 0.5287(10) 1.0372(9) 0.017(3) Uani 1 1 d U . .
O17 O 0.3936(11) 0.7417(11) 1.0520(10) 0.021(3) Uani 1 1 d . . .
O18 O 0.1904(10) 0.6000(10) 0.9628(8) 0.012(3) Uani 1 1 d U . .
O19 O -0.0285(11) 0.5184(11) 0.8977(11) 0.024(3) Uani 1 1 d . . .
O20 O 0.0457(11) 0.3606(11) 0.7743(9) 0.018(3) Uani 1 1 d U . .
O21 O 0.1205(10) 0.3954(9) 0.9455(8) 0.011(3) Uani 1 1 d U . .
O22 O 0.2220(9) 0.2609(9) 0.8217(8) 0.009(2) Uani 1 1 d U . .
O23 O 0.2892(9) 0.3144(9) 1.0061(8) 0.010(2) Uani 1 1 d U . .
O24 O 0.0867(11) 0.2397(11) 1.0268(10) 0.021(3) Uani 1 1 d U . .
O25 O 0.0201(11) 0.2107(11) 0.8426(11) 0.023(3) Uani 1 1 d U . .
O26 O 0.1814(10) 0.1195(10) 0.8954(8) 0.016(3) Uani 1 1 d U . .
O27 O 0.2321(12) -0.0444(11) 0.7706(10) 0.022(3) Uani 1 1 d U . .
O28 O 0.1003(11) 0.0860(10) 0.7205(9) 0.019(3) Uani 1 1 d . . .
O29 O 0.3818(11) 0.1396(10) 0.8611(9) 0.017(3) Uani 1 1 d U . .
O30 O 0.3028(10) 0.1048(10) 0.6922(8) 0.012(3) Uani 1 1 d U . .
O31 O 0.4535(12) 0.0793(11) 0.5826(10) 0.023(3) Uani 1 1 d . . .
O32 O 0.5067(11) 0.2062(11) 0.7614(9) 0.016(3) Uani 1 1 d . . .
O33 O -0.0895(11) 0.1664(11) 0.6706(9) 0.018(3) Uani 1 1 d U . .
O34 O 0.4836(13) -0.0064(12) 0.7465(11) 0.036(4) Uani 1 1 d D . .
Fe2 Fe 0.5331(2) 0.1352(2) 0.84646(18) 0.0141(6) Uani 1 1 d . . .
O35 O 0.613(3) -0.044(3) 0.677(2) 0.043(9) Uiso 0.50 1 d PD A 1
O36 O 0.499(5) -0.274(4) 0.659(4) 0.081(11) Uiso 0.50 1 d PD B 1
H36 H 0.5221 -0.3291 0.6465 0.121 Uiso 0.50 1 d PR B 1
N1 N 0.328(3) -0.151(3) 0.625(3) 0.025(6) Uiso 0.50 1 d PD A 1
H1A H 0.2917 -0.2034 0.5775 0.030 Uiso 0.50 1 d PR A 1
H1B H 0.3200 -0.1670 0.6728 0.030 Uiso 0.50 1 d PR A 1
H1C H 0.3025 -0.0927 0.6258 0.030 Uiso 0.50 1 d PR A 1
C1 C 0.528(3) -0.055(3) 0.693(2) 0.023(9) Uiso 0.50 1 d PD A 1
C2 C 0.446(3) -0.142(3) 0.612(3) 0.041(9) Uiso 0.50 1 d PD A 1
H2 H 0.4485 -0.1223 0.5588 0.049 Uiso 0.50 1 calc PR A 1
C3 C 0.462(3) -0.257(3) 0.593(3) 0.077(12) Uani 1 1 d D . .
C4 C 0.380(4) -0.351(4) 0.530(3) 0.100(15) Uani 1 1 d U B .
H4A H 0.3511 -0.3345 0.4779 0.150 Uiso 1 1 d R . .
H4B H 0.4156 -0.4098 0.5141 0.150 Uiso 1 1 d R . .
H4C H 0.3213 -0.3667 0.5568 0.150 Uiso 1 1 d R . .
O35' O 0.549(4) -0.131(4) 0.775(3) 0.062(12) Uiso 0.50 1 d PD A 2
O36' O 0.516(4) -0.223(4) 0.550(4) 0.081(11) Uiso 0.50 1 d PD B 2
H36' H 0.5014 -0.1676 0.5459 0.121 Uiso 0.50 1 d PR B 2
N1' N 0.347(3) -0.113(3) 0.602(3) 0.025(6) Uiso 0.50 1 d PD A 2
H1'A H 0.2966 -0.1567 0.5571 0.038 Uiso 0.50 1 d PR A 2
H1'B H 0.3154 -0.0662 0.6359 0.038 Uiso 0.50 1 d PR A 2
H1'C H 0.3969 -0.0806 0.5826 0.038 Uiso 0.50 1 d PR A 2
C1' C 0.489(3) -0.097(2) 0.736(2) 0.017(8) Uiso 0.50 1 d PD A 2
C2' C 0.406(4) -0.178(3) 0.653(3) 0.041(9) Uiso 0.50 1 d PD A 2
H2' H 0.3522 -0.2170 0.6736 0.049 Uiso 0.50 1 calc PR A 2

loop_
_atom_site_aniso_label
_atom_site_aniso_U_11
_atom_site_aniso_U_22
_atom_site_aniso_U_33
_atom_site_aniso_U_23
_atom_site_aniso_U_13
_atom_site_aniso_U_12
W1 0.0140(4) 0.0168(4) 0.0048(4) 0.0018(3) 0.0029(3) 0.0002(3)
W2 0.0122(4) 0.0165(4) 0.0065(4) 0.0034(3) 0.0060(3) -0.0009(3)
W3 0.0154(4) 0.0141(4) 0.0070(4) 0.0053(3) 0.0043(3) 0.0034(3)
W4 0.0089(4) 0.0107(4) 0.0060(4) 0.0017(3) 0.0033(3) 0.0005(3)
W5 0.0085(4) 0.0141(4) 0.0088(4) 0.0013(3) 0.0049(3) 0.0015(3)
W6 0.0122(4) 0.0174(4) 0.0090(4) 0.0053(3) 0.0055(3) -0.0024(3)
W7 0.0136(4) 0.0105(4) 0.0132(4) 0.0032(3) 0.0040(3) -0.0011(3)
W8 0.0173(4) 0.0161(4) 0.0089(4) 0.0016(3) 0.0072(3) 0.0046(3)
W9 0.0104(4) 0.0134(4) 0.0085(4) 0.0012(3) 0.0025(3) -0.0016(3)
Eu1 0.0316(6) 0.0450(7) 0.0226(7) 0.0131(6) 0.0071(5) 0.0066(5)
Fe1 0.0086(11) 0.0151(13) 0.0063(13) 0.0024(11) 0.0034(9) 0.0010(9)
O1W 0.016(6) 0.030(7) 0.027(7) 0.000(6) 0.014(5) 0.001(5)
O2W 0.045(9) 0.027(8) 0.017(8) 0.010(7) 0.006(7) 0.007(7)
O3W 0.051(10) 0.024(8) 0.036(10) 0.013(8) 0.010(8) 0.010(7)
O4W 0.019(8) 0.028(8) 0.043(11) -0.010(8) -0.003(7) 0.000(6)
O5W 0.074(19) 0.063(17) 0.18(4) -0.01(2) -0.04(2) 0.009(14)
O6W 0.055(13) 0.067(14) 0.053(13) 0.014(11) 0.020(10) -0.028(11)
O9W 0.064(16) 0.15(3) 0.057(16) -0.011(17) 0.041(13) 0.002(16)
O17W 0.13(2) 0.039(11) 0.029(12) 0.000(9) -0.010(12) 0.043(13)
O19W 0.024(8) 0.045(11) 0.051(12) 0.002(9) 0.007(8) -0.002(7)
O20W 0.052(13) 0.089(17) 0.041(13) -0.013(12) -0.011(10) 0.038(12)
O21W 0.072(10) 0.066(9) 0.047(9) 0.033(8) -0.001(7) 0.016(7)
O23W 0.11(2) 0.10(2) 0.039(14) 0.024(14) -0.008(13) 0.001(16)
O1 0.022(6) 0.025(6) 0.018(6) 0.006(5) -0.003(5) -0.001(5)
O2 0.019(6) 0.021(6) 0.013(6) 0.002(5) 0.010(5) 0.001(5)
O3 0.012(6) 0.016(7) 0.031(8) 0.014(6) 0.011(6) 0.001(5)
O4 0.014(3) 0.014(3) 0.014(3) 0.0047(13) 0.0034(11) 0.0019(11)
O5 0.013(5) 0.013(5) 0.006(5) 0.002(5) 0.000(4) 0.000(4)
O6 0.017(3) 0.017(3) 0.017(3) 0.0054(13) 0.0042(12) 0.0030(11)
O7 0.028(6) 0.025(6) 0.037(7) 0.013(6) 0.019(6) -0.002(5)
O8 0.016(3) 0.016(3) 0.016(3) 0.0050(13) 0.0040(12) 0.0026(11)
O9 0.017(3) 0.016(3) 0.016(3) 0.0053(13) 0.0039(12) 0.0031(11)
O10 0.014(3) 0.014(3) 0.014(3) 0.0044(13) 0.0035(11) 0.0020(11)
O11 0.019(6) 0.028(6) 0.014(6) 0.013(5) 0.000(5) 0.008(5)
O12 0.023(6) 0.010(5) 0.010(6) 0.004(5) 0.005(5) 0.009(5)
O13 0.010(6) 0.008(6) 0.020(7) 0.003(5) 0.003(5) -0.002(5)
O14 0.013(6) 0.010(6) 0.014(7) 0.007(5) -0.007(5) -0.002(5)
O15 0.023(7) 0.011(6) 0.006(7) 0.002(5) 0.002(5) 0.003(5)
O16 0.017(3) 0.017(3) 0.017(3) 0.0057(13) 0.0033(12) 0.0031(11)
O17 0.013(7) 0.020(7) 0.029(9) 0.013(7) -0.003(6) -0.005(5)
O18 0.012(3) 0.012(3) 0.012(3) 0.0034(13) 0.0030(11) 0.0023(11)
O19 0.011(6) 0.019(7) 0.037(9) 0.000(7) 0.006(6) 0.003(5)
O20 0.017(6) 0.020(6) 0.015(6) 0.005(5) 0.003(5) 0.001(5)
O21 0.015(5) 0.011(5) 0.008(6) 0.003(5) 0.007(4) -0.001(4)
O22 0.009(3) 0.009(3) 0.009(3) 0.0031(12) 0.0024(11) 0.0011(11)
O23 0.011(3) 0.011(3) 0.010(3) 0.0033(12) 0.0022(11) 0.0018(11)
O24 0.022(3) 0.022(3) 0.021(3) 0.0072(14) 0.0045(12) 0.0037(11)
O25 0.020(6) 0.016(6) 0.036(7) 0.010(5) 0.012(5) -0.001(5)
O26 0.019(6) 0.021(6) 0.007(6) 0.007(5) 0.000(5) -0.002(5)
O27 0.027(6) 0.016(6) 0.018(6) -0.001(5) 0.006(5) 0.003(5)
O28 0.016(7) 0.014(7) 0.020(8) -0.002(6) 0.003(6) -0.004(5)
O29 0.017(3) 0.018(3) 0.017(3) 0.0056(13) 0.0040(12) 0.0029(11)
O30 0.014(5) 0.012(5) 0.009(5) 0.001(4) -0.001(4) 0.006(4)
O31 0.035(8) 0.026(8) 0.021(8) 0.010(7) 0.021(7) 0.020(7)
O32 0.019(7) 0.024(7) 0.009(7) 0.007(6) 0.006(5) 0.012(6)
O33 0.019(6) 0.021(6) 0.010(6) 0.005(5) -0.002(5) -0.001(5)
O34 0.028(8) 0.025(8) 0.036(10) -0.011(8) -0.004(7) 0.003(7)
Fe2 0.0149(13) 0.0114(13) 0.0143(14) 0.0017(11) 0.0043(10) 0.0007(10)
C3 0.08(3) 0.06(2) 0.11(3) 0.05(2) 0.03(2) 0.005(19)
C4 0.100(17) 0.101(17) 0.100(17) 0.033(10) 0.025(10) 0.013(10)

loop_
_atom_type_symbol
_atom_type_description
_atom_type_scat_dispersion_real
_atom_type_scat_dispersion_imag
_atom_type_scat_source
C C 0.0033 0.0016 'International Tables Vol C Tables 4.2.6.8 and 6.1.1.4'
H H 0.0000 0.0000 'International Tables Vol C Tables 4.2.6.8 and 6.1.1.4'
As As 0.0499 2.0058 'International Tables Vol C Tables 4.2.6.8 and 6.1.1.4'
Fe Fe 0.3463 0.8444 'International Tables Vol C Tables 4.2.6.8 and 6.1.1.4'
N N 0.0061 0.0033 'International Tables Vol C Tables 4.2.6.8 and 6.1.1.4'
Eu Eu -0.1578 3.6682 'International Tables Vol C Tables 4.2.6.8 and 6.1.1.4'
O O 0.0106 0.0060 'International Tables Vol C Tables 4.2.6.8 and 6.1.1.4'
W W -0.8490 6.8722 'International Tables Vol C Tables 4.2.6.8 and 6.1.1.4'

loop_
_geom_angle_atom_site_label_1
_geom_angle_atom_site_label_2
_geom_angle_atom_site_label_3
_geom_angle
_geom_angle_site_symmetry_1
_geom_angle_site_symmetry_3
O1 W1 O2 99.5(6) . .
O1 W1 O3 104.5(6) . .
O2 W1 O3 155.6(6) . .
O1 W1 O5 100.0(6) . .
O2 W1 O5 90.7(5) . .
O3 W1 O5 89.3(5) . .
O1 W1 O6 97.8(6) . .
O2 W1 O6 86.7(6) . .
O3 W1 O6 85.8(5) . .
O5 W1 O6 162.2(5) . .
O1 W1 O4 169.7(6) . .
O2 W1 O4 72.8(5) . .
O3 W1 O4 82.9(5) . .
O5 W1 O4 87.2(5) . .
O6 W1 O4 75.2(5) . .
O7 W2 O9 102.0(7) . .
O7 W2 O10 100.0(7) . .
O9 W2 O10 90.7(6) . .
O7 W2 O8 102.0(7) . .
O9 W2 O8 93.1(6) . .
O10 W2 O8 156.4(5) . .
O7 W2 O6 101.7(7) . .
O9 W2 O6 156.0(6) . .
O10 W2 O6 81.9(5) . .
O8 W2 O6 85.2(6) . .
O7 W2 O4 173.9(6) . .
O9 W2 O4 82.7(5) . .
O10 W2 O4 83.6(5) . .
O8 W2 O4 73.8(5) . .
O6 W2 O4 73.8(5) . .
O11 W3 O14 100.0(6) . .
O11 W3 O12 99.5(6) . .
O14 W3 O12 89.9(6) . .
O11 W3 O10 99.7(6) . .
O14 W3 O10 91.7(6) . .
O12 W3 O10 160.2(5) . .
O11 W3 O3 103.7(6) . .
O14 W3 O3 156.2(5) . .
O12 W3 O3 84.4(5) . .
O10 W3 O3 86.1(5) . .
O11 W3 O13 171.2(6) . .
O14 W3 O13 73.0(5) . .
O12 W3 O13 75.6(5) . .
O10 W3 O13 86.0(5) . .
O3 W3 O13 83.2(5) . .
O16 W4 O17 102.7(6) . .
O16 W4 O15 97.5(6) . .
O17 W4 O15 103.4(6) . .
O16 W4 O14 159.6(5) . .
O17 W4 O14 94.2(6) . .
O15 W4 O14 89.6(5) . .
O16 W4 O18 86.7(5) . .
O17 W4 O18 96.1(6) . .
O15 W4 O18 158.6(5) . .
O14 W4 O18 80.1(5) . .
O16 W4 O13 88.8(5) . .
O17 W4 O13 163.3(5) . .
O15 W4 O13 86.8(5) . .
O14 W4 O13 72.4(5) . .
O18 W4 O13 72.3(5) . .
O19 W5 O18 100.6(6) . .
O19 W5 O21 102.6(7) . .
O18 W5 O21 93.0(5) . .
O19 W5 O12 97.5(7) . .
O18 W5 O12 87.8(6) . .
O21 W5 O12 159.4(5) . .
O19 W5 O20 100.9(6) . .
O18 W5 O20 158.0(6) . .
O21 W5 O20 87.2(6) . .
O12 W5 O20 84.5(5) . .
O19 W5 O13 170.4(6) . .
O18 W5 O13 74.0(5) . .
O21 W5 O13 85.8(5) . .
O12 W5 O13 74.6(5) . .
O20 W5 O13 84.1(5) . .
O24 W6 O23 101.8(6) . .
O24 W6 O26 101.4(6) . .
O23 W6 O26 95.1(5) . .
O24 W6 O21 99.8(6) . .
O23 W6 O21 90.7(5) . .
O26 W6 O21 156.3(5) . .
O24 W6 O25 99.2(6) . .
O23 W6 O25 158.5(6) . .
O26 W6 O25 85.0(6) . .
O21 W6 O25 81.3(5) . .
O24 W6 O22 172.8(6) . .
O23 W6 O22 84.3(5) . .
O26 W6 O22 74.0(5) . .
O21 W6 O22 83.8(5) . .
O25 W6 O22 75.0(5) . .
O27 W7 O29 103.5(6) . .
O27 W7 O30 101.4(6) . .
O29 W7 O30 90.1(6) . .
O27 W7 O26 96.1(6) . .
O29 W7 O26 90.5(6) . .
O30 W7 O26 161.9(5) . .
O27 W7 O28 95.7(6) . .
O29 W7 O28 160.9(6) . .
O30 W7 O28 86.4(5) . .
O26 W7 O28 87.1(6) . .
O27 W7 O22 165.5(6) . .
O29 W7 O22 87.5(5) . .
O30 W7 O22 87.9(5) . .
O26 W7 O22 74.0(5) . .
O28 W7 O22 73.5(5) . .
O31 W8 O32 103.6(6) . .
O31 W8 O8 100.9(6) . .
O32 W8 O8 92.4(6) . .
O31 W8 O30 98.7(6) . .
O32 W8 O30 88.3(6) . .
O8 W8 O30 159.6(5) . .
O31 W8 O2 97.3(6) . .
O32 W8 O2 158.7(6) . .
O8 W8 O2 87.8(5) . .
O30 W8 O2 84.2(5) . .
O31 W8 O4 166.7(6) . .
O32 W8 O4 89.0(5) . .
O8 W8 O4 73.9(5) . .
O30 W8 O4 85.7(5) . .
O2 W8 O4 70.6(5) . .
O33 W9 O25 99.2(6) . .
O33 W9 O20 102.3(6) . .
O25 W9 O20 86.5(6) . .
O33 W9 O5 99.7(6) . .
O25 W9 O5 161.1(6) . .
O20 W9 O5 88.3(6) . .
O33 W9 O28 102.1(6) . .
O25 W9 O28 87.5(6) . .
O20 W9 O28 155.5(6) . .
O5 W9 O28 89.7(6) . .
O33 W9 O22 173.1(5) . .
O25 W9 O22 76.4(5) . .
O20 W9 O22 82.8(5) . .
O5 W9 O22 85.0(5) . .
O28 W9 O22 72.7(5) . .
O7M Eu1 O10W 89(2) . .
O7M Eu1 O12M 41(2) . .
O10W Eu1 O12M 75.0(19) . .
O7M Eu1 O5W 128.0(19) . .
O10W Eu1 O5W 141.6(17) . .
O12M Eu1 O5W 138.3(17) . .
O7M Eu1 O9W 142.7(18) . .
O10W Eu1 O9W 67.5(16) . .
O12M Eu1 O9W 141.3(16) . .
O5W Eu1 O9W 75.3(14) . .
O7M Eu1 O7W 46(2) . .
O10W Eu1 O7W 64.0(18) . .
O12M Eu1 O7W 74.6(17) . .
O5W Eu1 O7W 131.6(13) . .
O9W Eu1 O7W 96.5(14) . .
O7M Eu1 O11W 65(2) . .
O10W Eu1 O11W 146.1(19) . .
O12M Eu1 O11W 96.3(19) . .
O5W Eu1 O11W 63.5(16) . .
O9W Eu1 O11W 120.1(17) . .
O7W Eu1 O11W 82.1(18) . .
O7M Eu1 O11M 45.7(19) . .
O10W Eu1 O11M 132.3(17) . .
O12M Eu1 O11M 76.6(18) . .
O5W Eu1 O11M 82.4(14) . .
O9W Eu1 O11M 137.3(14) . .
O7W Eu1 O11M 72.0(16) . .
O11W Eu1 O11M 20.4(14) . .
O7M Eu1 O1 80.1(17) . .
O10W Eu1 O1 127.1(14) . .
O12M Eu1 O1 62.9(13) . .
O5W Eu1 O1 75.9(11) . .
O9W Eu1 O1 137.1(8) . .
O7W Eu1 O1 126.4(12) . .
O11W Eu1 O1 72.3(13) . .
O11M Eu1 O1 67.8(11) . .
O7M Eu1 O6W 132.9(17) . .
O10W Eu1 O6W 84.2(15) . .
O12M Eu1 O6W 92.3(14) . .
O5W Eu1 O6W 77.3(9) . .
O9W Eu1 O6W 75.2(9) . .
O7W Eu1 O6W 147.7(13) . .
O11W Eu1 O6W 129.4(14) . .
O11M Eu1 O6W 134.5(11) . .
O1 Eu1 O6W 67.9(6) . .
O7M Eu1 O12W 65(2) . .
O10W Eu1 O12W 58(2) . .
O12M Eu1 O12W 26.2(17) . .
O5W Eu1 O12W 141.0(16) . .
O9W Eu1 O12W 117.7(18) . .
O7W Eu1 O12W 85.5(18) . .
O11W Eu1 O12W 122(2) . .
O11M Eu1 O12W 102.6(19) . .
O1 Eu1 O12W 70.7(15) . .
O6W Eu1 O12W 71.9(16) . .
O7M Eu1 O8W 88(2) . .
O10W Eu1 O8W 97.8(19) . .
O12M Eu1 O8W 127.4(19) . .
O5W Eu1 O8W 76.6(15) . .
O9W Eu1 O8W 68.6(15) . .
O7W Eu1 O8W 56.7(18) . .
O11W Eu1 O8W 61.1(19) . .
O11M Eu1 O8W 71.1(17) . .
O1 Eu1 O8W 132.8(14) . .
O6W Eu1 O8W 139.5(15) . .
O12W Eu1 O8W 142(2) . .
O13 As1 O22 98.0(5) . .
O13 As1 O4 98.3(6) . .
O22 As1 O4 97.1(6) . .
O23 Fe1 O16 92.8(5) . .
O23 Fe1 O15 96.5(5) . 2_667
O16 Fe1 O15 92.9(6) . 2_667
O23 Fe1 O9 168.3(6) . 2_667
O16 Fe1 O9 93.9(6) . 2_667
O15 Fe1 O9 92.6(5) 2_667 2_667
O23 Fe1 O2W 85.1(6) . .
O16 Fe1 O2W 177.3(6) . .
O15 Fe1 O2W 85.6(6) 2_667 .
O9 Fe1 O2W 88.4(6) 2_667 .
O23 Fe1 O1W 86.8(6) . .
O16 Fe1 O1W 92.4(6) . .
O15 Fe1 O1W 173.5(6) 2_667 .
O9 Fe1 O1W 83.4(6) 2_667 .
O2W Fe1 O1W 89.2(6) . .
O12M O7M Eu1 74(3) . .
O10M O10W Eu1 91(7) . .
O10W O10M Eu1 70(7) . .
O11M O11W Eu1 81(5) . .
O11W O11M Eu1 79(5) . .
O12M O12W Eu1 72(4) . .
O12W O12M O7M 137(6) . .
O12W O12M Eu1 82(5) . .
O7M O12M Eu1 65(3) . .
W1 O1 Eu1 148.6(8) . .
W1 O2 W8 122.0(7) . .
W1 O3 W3 145.3(7) . .
As1 O4 W1 134.1(6) . .
As1 O4 W8 116.8(6) . .
W1 O4 W8 94.5(5) . .
As1 O4 W2 118.1(6) . .
W1 O4 W2 91.8(5) . .
W8 O4 W2 91.8(4) . .
W1 O5 W9 155.0(7) . .
W1 O6 W2 118.9(7) . .
W8 O8 W2 120.5(7) . .
W2 O9 Fe1 142.4(8) . 2_667
W2 O10 W3 146.8(7) . .
W3 O12 W5 120.0(6) . .
As1 O13 W4 113.8(6) . .
As1 O13 W3 128.3(7) . .
W4 O13 W3 93.6(4) . .
As1 O13 W5 128.9(6) . .
W4 O13 W5 92.9(5) . .
W3 O13 W5 89.6(4) . .
W3 O14 W4 120.9(6) . .
W4 O15 Fe1 178.0(8) . 2_667
W4 O16 Fe1 167.7(8) . .
W4 O17 Fe2 164.0(8) . 2_667
W5 O18 W4 120.4(6) . .
W9 O20 W5 144.1(8) . .
W5 O21 W6 146.4(7) . .
As1 O22 W7 117.3(6) . .
As1 O22 W6 119.0(6) . .
W7 O22 W6 92.6(4) . .
As1 O22 W9 134.1(6) . .
W7 O22 W9 93.3(4) . .
W6 O22 W9 90.4(4) . .
W6 O23 Fe1 145.8(7) . .
W9 O25 W6 118.0(7) . .
W6 O26 W7 119.3(6) . .
W9 O28 W7 120.3(6) . .
W7 O29 Fe2 136.2(8) . .
W7 O30 W8 145.4(7) . .
W8 O32 Fe2 138.2(8) . .
C1' O34 C1 57(3) . .
C1' O34 Fe2 138(2) . .
C1 O34 Fe2 133(2) . .
O32 Fe2 O17 97.7(6) . 2_667
O32 Fe2 O29 88.2(6) . .
O17 Fe2 O29 98.1(6) 2_667 .
O32 Fe2 O34 89.3(7) . .
O17 Fe2 O34 168.4(6) 2_667 .
O29 Fe2 O34 91.2(6) . .
O32 Fe2 O4W 92.8(7) . .
O17 Fe2 O4W 85.7(6) 2_667 .
O29 Fe2 O4W 175.9(6) . .
O34 Fe2 O4W 84.8(6) . .
O32 Fe2 O3W 175.7(6) . .
O17 Fe2 O3W 86.3(6) 2_667 .
O29 Fe2 O3W 89.8(7) . .
O34 Fe2 O3W 86.9(7) . .
O4W Fe2 O3W 88.9(8) . .
O35 C1 O34 135(4) . .
O35 C1 C2 110(3) . .
O34 C1 C2 113(3) . .
N1 C2 C3 101(3) . .
N1 C2 C1 113(4) . .
C3 C2 C1 118(3) . .
O36 C3 O36' 124(5) . .
O36 C3 C4 112(4) . .
O36' C3 C4 107(4) . .
O36 C3 C2 111(5) . .
O36' C3 C2 76(4) . .
C4 C3 C2 124(4) . .
O36 C3 C2' 85(4) . .
O36' C3 C2' 116(4) . .
C4 C3 C2' 112(4) . .
C2 C3 C2' 41(3) . .
O35' C1' O34 128(4) . .
O35' C1' C2' 116(4) . .
O34 C1' C2' 115(3) . .
N1' C2' C3 112(3) . .
N1' C2' C1' 107(3) . .
C3 C2' C1' 113(3) . .

loop_
_geom_bond_atom_site_label_1
_geom_bond_atom_site_label_2
_geom_bond_distance
_geom_bond_site_symmetry_2
W1 O1 1.728(14) .
W1 O2 1.902(14) .
W1 O3 1.904(14) .
W1 O5 1.906(12) .
W1 O6 1.921(13) .
W1 O4 2.298(12) .
W2 O7 1.716(14) .
W2 O9 1.796(13) .
W2 O10 1.912(13) .
W2 O8 1.933(13) .
W2 O6 1.945(13) .
W2 O4 2.340(13) .
W3 O11 1.742(13) .
W3 O14 1.898(13) .
W3 O12 1.920(13) .
W3 O10 1.931(13) .
W3 O3 1.932(14) .
W3 O13 2.376(13) .
W4 O16 1.783(13) .
W4 O17 1.790(14) .
W4 O15 1.794(13) .
W4 O14 2.027(12) .
W4 O18 2.068(12) .
W4 O13 2.309(13) .
W5 O19 1.716(13) .
W5 O18 1.856(13) .
W5 O21 1.888(12) .
W5 O12 1.957(13) .
W5 O20 1.958(14) .
W5 O13 2.389(13) .
W6 O24 1.724(15) .
W6 O23 1.811(12) .
W6 O26 1.909(14) .
W6 O21 1.954(12) .
W6 O25 2.017(15) .
W6 O22 2.333(12) .
W7 O27 1.727(14) .
W7 O29 1.805(13) .
W7 O30 1.908(13) .
W7 O26 1.966(13) .
W7 O28 1.992(13) .
W7 O22 2.290(12) .
W8 O31 1.733(13) .
W8 O32 1.851(13) .
W8 O8 1.933(13) .
W8 O30 1.951(13) .
W8 O2 1.986(14) .
W8 O4 2.335(13) .
W9 O33 1.728(13) .
W9 O25 1.881(16) .
W9 O20 1.898(14) .
W9 O5 1.908(13) .
W9 O28 1.923(14) .
W9 O22 2.376(12) .
Eu1 O7M 2.25(6) .
Eu1 O10W 2.39(5) .
Eu1 O12M 2.39(5) .
Eu1 O5W 2.41(3) .
Eu1 O9W 2.41(2) .
Eu1 O7W 2.42(5) .
Eu1 O11W 2.43(5) .
Eu1 O11M 2.44(4) .
Eu1 O1 2.469(15) .
Eu1 O6W 2.474(19) .
Eu1 O12W 2.50(6) .
Eu1 O8W 2.51(6) .
As1 O13 1.794(12) .
As1 O22 1.804(12) .
As1 O4 1.815(13) .
Fe1 O23 1.916(12) .
Fe1 O16 1.928(14) .
Fe1 O15 1.942(14) 2_667
Fe1 O9 1.957(14) 2_667
Fe1 O2W 2.086(15) .
Fe1 O1W 2.134(14) .
O3W Fe2 2.063(16) .
O4W Fe2 2.057(16) .
O7M O12M 1.64(8) .
O10W O10M 0.83(8) .
O11W O11M 0.86(6) .
O12W O12M 1.11(7) .
O15W O15W 1.70(14) 2_566
O16W O16M 1.77(8) .
O18W O18M 0.86(6) .
O9 Fe1 1.957(14) 2_667
O15 Fe1 1.942(14) 2_667
O17 Fe2 1.960(14) 2_667
O29 Fe2 1.971(14) .
O32 Fe2 1.905(13) .
O34 C1' 1.19(3) .
O34 C1 1.20(3) .
O34 Fe2 2.056(15) .
Fe2 O17 1.960(14) 2_667
O35 C1 1.14(4) .
O36 C3 1.19(4) .
N1 C2 1.53(4) .
C1 C2 1.58(5) .
C2 C3 1.54(5) .
C3 O36' 1.20(4) .
C3 C4 1.51(6) .
C3 C2' 1.54(5) .
O35' C1' 1.14(4) .
N1' C2' 1.53(4) .
C1' C2' 1.58(5) .
